data_1524989
loop_
_publ_author_name
'Nord, A.G.'
'Stefanidis, T.'

_publ_section_title
;
 The cation distribution between five- and six-coordinated sites in some
 (Mg,Me)3 (PO4)2 solid solutions
;
_journal_name_full 'Materials Research Bulletin'
_journal_page_first 1183
_journal_page_last 1191
_journal_volume 15
_journal_year 1980
_chemical_formula_sum 'Fe3 Mg3 O16 P4'
_chemical_name_systematic 'Mg3 Fe3 (P O4)4'
_space_group_IT_number 14
_symmetry_space_group_name_Hall '-P 2yn'
_symmetry_space_group_name_H-M 'P 1 21/n 1'
_cell_angle_alpha 90
_cell_angle_beta 93.76
_cell_angle_gamma 90
_cell_formula_units_Z 1
_cell_length_a 7.649
_cell_length_b 8.379
_cell_length_c 5.109
_cell_volume 326.736
_citation_journal_id_ASTM MRBUAC
_cod_data_source_file Nord_MRBUAC_1980_477.cif
_cod_data_source_block Fe3Mg3O16P4
_cod_original_sg_symbol_Hall '-P 2ybc (x-z,y,z)'
_cod_database_code 1524989

loop_
_symmetry_equiv_pos_as_xyz
x,y,z
-x+1/2,y+1/2,-z+1/2
-x,-y,-z
x-1/2,-y-1/2,z-1/2

loop_
_atom_site_label
_atom_site_type_symbol
_atom_site_fract_x
_atom_site_fract_y
_atom_site_fract_z
_atom_site_occupancy
_atom_site_U_iso_or_equiv
Fe1 Fe+2 0.618 0.141 0.091 0.75 0.0
Mg1 Mg+2 0.618 0.141 0.091 0.25 0.0
O1 O-2 0.06 0.145 0.825 1 0.0
O4 O-2 0.35 0.075 0.044 1 0.0
O2 O-2 0.119 0.2 0.297 1 0.0
Mg2 Mg+2 0 0 0.5 1 0.0
P1 P+5 0.2 0.197 0.038 1 0.0
O3 O-2 0.268 0.364 0.949 1 0.0
